data_7155879
loop_
_publ_author_name
'Pan, Subhas Chandra'
'Maity, Rajendra'

_publ_section_title
;
 Enantioselective Aminocatalytic Synthesis of Tetrahydropyrano
 [2,3-c]Pyrazoles via Domino Michael-Hemiacetalization Reaction with
 Alkylidene Pyrazolones
;
_journal_name_full 'Org. Biomol. Chem.'
_journal_paper_doi 10.1039/C7OB02170D
_journal_year 2017
_chemical_formula_sum 'C23 H23 Cl N2 O2'
_chemical_formula_weight 394.88
_space_group_crystal_system orthorhombic
_space_group_IT_number 19
_space_group_name_Hall 'P 2ac 2ab'
_space_group_name_H-M_alt 'P 21 21 21'
_symmetry_space_group_name_Hall 'P 2ac 2ab'
_symmetry_space_group_name_H-M 'P 21 21 21'
_atom_sites_solution_hydrogens geom
_audit_creation_method SHELXL-2014/7
_audit_update_record
;
2017-06-14 deposited with the CCDC.
2017-09-13 downloaded from the CCDC.
;
_cell_angle_alpha 90
_cell_angle_beta 90
_cell_angle_gamma 90
_cell_formula_units_Z 4
_cell_length_a 5.9545(7)
_cell_length_b 12.1404(9)
_cell_length_c 28.388(2)
_cell_measurement_reflns_used 4817
_cell_measurement_temperature 296(2)
_cell_measurement_theta_max 24.999
_cell_measurement_theta_min 3.36
_cell_volume 2052.2(3)
_computing_structure_refinement 'SHELXL-2014/7 (Sheldrick, 2014)'
_diffrn_ambient_temperature 296(2)
_diffrn_measured_fraction_theta_full 0.964
_diffrn_measured_fraction_theta_max 0.964
_diffrn_measurement_device_type 'four-circle diffractometer'
_diffrn_measurement_method 'four-circle diffractometer'
_diffrn_radiation_type MoK\a
_diffrn_radiation_wavelength 0.71073
_diffrn_reflns_av_R_equivalents 0.1165
_diffrn_reflns_av_unetI/netI 0.1576
_diffrn_reflns_Laue_measured_fraction_full 0.964
_diffrn_reflns_Laue_measured_fraction_max 0.964
_diffrn_reflns_limit_h_max 3
_diffrn_reflns_limit_h_min -7
_diffrn_reflns_limit_k_max 14
_diffrn_reflns_limit_k_min -13
_diffrn_reflns_limit_l_max 25
_diffrn_reflns_limit_l_min -32
_diffrn_reflns_number 4400
_diffrn_reflns_point_group_measured_fraction_full 0.814
_diffrn_reflns_point_group_measured_fraction_max 0.814
_diffrn_reflns_theta_full 24.999
_diffrn_reflns_theta_max 24.999
_diffrn_reflns_theta_min 3.356
_diffrn_source 'SuperNova (Mo) X-ray Source'
_exptl_absorpt_coefficient_mu 0.207
_exptl_absorpt_correction_T_max 0.961
_exptl_absorpt_correction_T_min 0.944
_exptl_absorpt_correction_type multi-scan
_exptl_absorpt_process_details multi-scan
_exptl_crystal_colour white
_exptl_crystal_density_diffrn 1.278
_exptl_crystal_description block
_exptl_crystal_F_000 832
_exptl_crystal_size_max 0.28
_exptl_crystal_size_mid 0.24
_exptl_crystal_size_min 0.19
_refine_diff_density_max 0.439
_refine_diff_density_min -0.575
_refine_diff_density_rms 0.126
_refine_ls_abs_structure_details
;
 Flack x determined using 249 quotients [(I+)-(I-)]/[(I+)+(I-)]
 (Parsons, Flack and Wagner, Acta Cryst. B69 (2013) 249-259).
;
_refine_ls_abs_structure_Flack -0.09(13)
_refine_ls_extinction_method none
_refine_ls_goodness_of_fit_ref 1.081
_refine_ls_hydrogen_treatment constr
_refine_ls_matrix_type full
_refine_ls_number_parameters 255
_refine_ls_number_reflns 2939
_refine_ls_number_restraints 0
_refine_ls_restrained_S_all 1.081
_refine_ls_R_factor_all 0.2029
_refine_ls_R_factor_gt 0.1216
_refine_ls_shift/su_max 0.000
_refine_ls_shift/su_mean 0.000
_refine_ls_structure_factor_coef Fsqd
_refine_ls_weighting_details 'w=1/[\s^2^(Fo^2^)+(0.0500P)^2^+20.0000P] where P=(Fo^2^+2Fc^2^)/3'
_refine_ls_weighting_scheme calc
_refine_ls_wR_factor_gt 0.2518
_refine_ls_wR_factor_ref 0.3503
_reflns_Friedel_coverage 0.441
_reflns_Friedel_fraction_full 0.602
_reflns_Friedel_fraction_max 0.602
_reflns_number_gt 1581
_reflns_number_total 2939
_reflns_threshold_expression 'I > 2\s(I)'
_cod_data_source_file c7ob02170d2.cif
_cod_data_source_block rm-vs-2c
_cod_database_code 7155879
_shelx_shelxl_version_number 2014/7
_shelx_space_group_comment
;
The symmetry employed for this shelxl refinement is uniquely defined
by the following loop, which should always be used as a source of
symmetry information in preference to the above space-group names.
They are only intended as comments.
;

loop_
_space_group_symop_operation_xyz
'x, y, z'
'-x+1/2, -y, z+1/2'
'x+1/2, -y+1/2, -z'
'-x, y+1/2, -z+1/2'

loop_
_atom_site_label
_atom_site_type_symbol
_atom_site_fract_x
_atom_site_fract_y
_atom_site_fract_z
_atom_site_U_iso_or_equiv
_atom_site_adp_type
_atom_site_occupancy
_atom_site_site_symmetry_order
_atom_site_calc_flag
_atom_site_refinement_flags_posn
_atom_site_refinement_flags_adp
Cl1 Cl 0.1536(14) 0.0631(4) 0.5136(2) 0.111(3) Uani 1 1 d . .
O1 O 0.7195(19) 0.5688(7) 0.6877(3) 0.045(3) Uani 1 1 d . .
O2 O 0.384(2) 0.6671(8) 0.6758(4) 0.055(3) Uani 1 1 d . .
H2 H 0.4084 0.6706 0.7041 0.082 Uiso 1 1 calc R U
N1 N 0.552(3) 0.3392(9) 0.7546(6) 0.057(4) Uani 1 1 d . .
C2 C 0.449(3) 0.4207(11) 0.6875(5) 0.039(4) Uani 1 1 d . .
C3 C 0.634(3) 0.4775(10) 0.7033(5) 0.039(4) Uani 1 1 d . .
N2 N 0.693(3) 0.4292(9) 0.7431(5) 0.057(4) Uani 1 1 d . .
C4 C 0.561(3) 0.6271(11) 0.6542(6) 0.048(5) Uani 1 1 d . .
C17 C 0.854(2) 0.4637(10) 0.7781(6) 0.038(4) Uani 1 1 d . .
C1 C 0.413(3) 0.3339(10) 0.7174(6) 0.042(4) Uani 1 1 d . .
C14 C 0.212(5) 0.1771(15) 0.5482(9) 0.088(9) Uani 1 1 d . .
C22 C 0.818(4) 0.4464(12) 0.8255(6) 0.063(6) Uani 1 1 d . .
H22 H 0.6871 0.4126 0.8362 0.075 Uiso 1 1 calc R U
C11 C 0.301(3) 0.3547(12) 0.6072(6) 0.047(4) Uani 1 1 d . .
C18 C 1.059(3) 0.5150(12) 0.7639(7) 0.059(5) Uani 1 1 d . .
H18 H 1.0887 0.5232 0.7319 0.071 Uiso 1 1 calc R U
C8 C 0.368(4) 0.6018(12) 0.5757(5) 0.060(6) Uani 1 1 d . .
H8A H 0.3187 0.5489 0.5523 0.072 Uiso 1 1 calc R U
H8B H 0.2368 0.6404 0.5875 0.072 Uiso 1 1 calc R U
C10 C 0.334(3) 0.4536(11) 0.6403(5) 0.045(4) Uani 1 1 d . .
H10 H 0.1876 0.4865 0.6472 0.054 Uiso 1 1 calc R U
C21 C 0.979(4) 0.4803(14) 0.8565(7) 0.066(6) Uani 1 1 d . .
H21 H 0.9604 0.4662 0.8884 0.079 Uiso 1 1 calc R U
C12 C 0.098(3) 0.3453(15) 0.5835(7) 0.060(5) Uani 1 1 d . .
H12 H -0.0103 0.3995 0.5874 0.072 Uiso 1 1 calc R U
C16 C 0.456(4) 0.2780(13) 0.6004(6) 0.059(5) Uani 1 1 d . .
H16 H 0.5964 0.2854 0.6142 0.070 Uiso 1 1 calc R U
C19 C 1.205(3) 0.5507(14) 0.7947(6) 0.060(5) Uani 1 1 d . .
H19 H 1.3346 0.5871 0.7850 0.072 Uiso 1 1 calc R U
C15 C 0.408(4) 0.1858(13) 0.5724(7) 0.061(5) Uani 1 1 d . .
H15 H 0.5137 0.1295 0.5703 0.073 Uiso 1 1 calc R U
C5 C 0.721(4) 0.7174(13) 0.6304(6) 0.073(7) Uani 1 1 d . .
H5A H 0.7652 0.7714 0.6538 0.088 Uiso 1 1 calc R U
H5B H 0.8566 0.6820 0.6188 0.088 Uiso 1 1 calc R U
C9 C 0.486(3) 0.5416(11) 0.6164(5) 0.049(4) Uani 1 1 d . .
H9 H 0.6200 0.5049 0.6040 0.059 Uiso 1 1 calc R U
C23 C 0.225(3) 0.2508(12) 0.7199(6) 0.057(5) Uani 1 1 d . .
H23A H 0.2352 0.2106 0.7490 0.086 Uiso 1 1 calc R U
H23B H 0.2374 0.2005 0.6939 0.086 Uiso 1 1 calc R U
H23C H 0.0833 0.2882 0.7184 0.086 Uiso 1 1 calc R U
C7 C 0.531(4) 0.6841(13) 0.5533(6) 0.079(8) Uani 1 1 d . .
H7A H 0.4593 0.7204 0.5269 0.095 Uiso 1 1 calc R U
H7B H 0.6624 0.6453 0.5416 0.095 Uiso 1 1 calc R U
C13 C 0.053(4) 0.2550(19) 0.5533(9) 0.096(8) Uani 1 1 d . .
H13 H -0.0832 0.2497 0.5375 0.115 Uiso 1 1 calc R U
C6 C 0.606(5) 0.7734(14) 0.5910(6) 0.093(9) Uani 1 1 d . .
H6A H 0.7068 0.8263 0.5765 0.112 Uiso 1 1 calc R U
H6B H 0.4758 0.8126 0.6027 0.112 Uiso 1 1 calc R U
C20 C 1.161(4) 0.5329(15) 0.8419(7) 0.072(6) Uani 1 1 d . .
H20 H 1.2631 0.5587 0.8641 0.087 Uiso 1 1 calc R U

loop_
_atom_site_aniso_label
_atom_site_aniso_U_11
_atom_site_aniso_U_22
_atom_site_aniso_U_33
_atom_site_aniso_U_23
_atom_site_aniso_U_13
_atom_site_aniso_U_12
Cl1 0.179(8) 0.064(3) 0.090(4) -0.034(3) -0.006(5) -0.049(4)
O1 0.062(7) 0.032(5) 0.042(6) 0.005(5) 0.019(6) -0.012(5)
O2 0.075(9) 0.033(5) 0.057(7) -0.010(5) -0.004(7) 0.001(6)
N1 0.082(12) 0.024(6) 0.066(9) -0.003(6) 0.014(10) -0.010(7)
C2 0.065(11) 0.031(7) 0.023(7) -0.004(6) -0.017(8) -0.010(8)
C3 0.044(9) 0.024(6) 0.048(9) 0.003(6) -0.003(8) 0.022(7)
N2 0.063(10) 0.029(6) 0.078(10) 0.003(7) 0.013(9) -0.003(7)
C4 0.061(12) 0.030(7) 0.054(10) -0.009(7) 0.028(10) -0.014(8)
C17 0.027(8) 0.024(6) 0.064(10) -0.015(7) -0.011(8) 0.007(6)
C1 0.050(10) 0.020(6) 0.055(10) -0.008(6) -0.004(9) -0.002(7)
C14 0.12(2) 0.040(10) 0.101(18) -0.030(11) 0.060(17) -0.034(13)
C22 0.101(17) 0.032(7) 0.055(11) -0.013(7) -0.006(12) -0.004(10)
C11 0.051(11) 0.035(8) 0.054(10) -0.016(7) 0.021(9) -0.021(8)
C18 0.056(11) 0.036(8) 0.085(14) -0.014(9) -0.020(11) 0.010(9)
C8 0.123(18) 0.035(7) 0.022(7) 0.007(6) -0.023(11) 0.007(10)
C10 0.055(11) 0.027(7) 0.053(9) 0.001(6) -0.005(9) -0.005(8)
C21 0.103(17) 0.051(10) 0.044(10) -0.009(8) -0.016(12) -0.009(12)
C12 0.039(10) 0.054(10) 0.087(14) -0.026(10) -0.006(11) 0.001(9)
C16 0.083(14) 0.038(8) 0.055(11) -0.018(7) -0.046(11) 0.005(10)
C19 0.070(13) 0.061(10) 0.049(11) -0.011(9) -0.003(11) -0.009(11)
C15 0.070(14) 0.036(9) 0.076(13) -0.012(8) -0.023(12) 0.001(9)
C5 0.124(19) 0.040(8) 0.057(11) 0.016(8) -0.014(12) -0.042(12)
C9 0.077(12) 0.029(7) 0.041(8) 0.003(6) 0.023(9) -0.011(8)
C23 0.069(13) 0.032(7) 0.071(12) 0.000(7) 0.020(11) -0.025(8)
C7 0.14(2) 0.044(9) 0.056(11) -0.011(8) 0.053(14) -0.002(12)
C13 0.080(18) 0.086(16) 0.12(2) -0.022(15) -0.037(16) -0.036(15)
C6 0.19(3) 0.032(8) 0.061(12) 0.014(8) 0.004(16) -0.021(14)
C20 0.095(18) 0.053(10) 0.068(13) -0.017(10) -0.016(13) 0.004(13)

loop_
_atom_type_symbol
_atom_type_description
_atom_type_scat_dispersion_real
_atom_type_scat_dispersion_imag
_atom_type_scat_source
C C 0.0033 0.0016 'International Tables Vol C Tables 4.2.6.8 and 6.1.1.4'
H H 0.0000 0.0000 'International Tables Vol C Tables 4.2.6.8 and 6.1.1.4'
Cl Cl 0.1484 0.1585 'International Tables Vol C Tables 4.2.6.8 and 6.1.1.4'
N N 0.0061 0.0033 'International Tables Vol C Tables 4.2.6.8 and 6.1.1.4'
O O 0.0106 0.0060 'International Tables Vol C Tables 4.2.6.8 and 6.1.1.4'

loop_
_geom_angle_atom_site_label_1
_geom_angle_atom_site_label_2
_geom_angle_atom_site_label_3
_geom_angle
C3 O1 C4 111.7(12)
C1 N1 N2 103.0(14)
C1 C2 C3 107.9(13)
C1 C2 C10 131.5(14)
C3 C2 C10 120.4(13)
O1 C3 N2 124.5(15)
O1 C3 C2 129.0(13)
N2 C3 C2 105.8(13)
C3 N2 N1 112.2(15)
C3 N2 C17 129.7(13)
N1 N2 C17 117.5(14)
O2 C4 O1 112.3(13)
O2 C4 C9 109.7(15)
O1 C4 C9 107.4(12)
O2 C4 C5 115.0(14)
O1 C4 C5 102.3(14)
C9 C4 C5 109.7(13)
C22 C17 C18 118.3(16)
C22 C17 N2 121.8(16)
C18 C17 N2 119.9(15)
N1 C1 C2 110.7(13)
N1 C1 C23 116.9(15)
C2 C1 C23 131.3(16)
C13 C14 C15 119.6(19)
C13 C14 Cl1 119(2)
C15 C14 Cl1 121.3(19)
C21 C22 C17 118(2)
C16 C11 C12 118.4(15)
C16 C11 C10 123.3(17)
C12 C11 C10 118.3(16)
C19 C18 C17 121.7(19)
C7 C8 C9 109.3(17)
C11 C10 C2 112.4(12)
C11 C10 C9 110.1(13)
C2 C10 C9 107.3(13)
C20 C21 C22 121.3(19)
C11 C12 C13 121.6(18)
C11 C16 C15 120.4(18)
C18 C19 C20 118(2)
C14 C15 C16 121.4(19)
C6 C5 C4 110.9(19)
C8 C9 C10 112.8(15)
C8 C9 C4 109.4(12)
C10 C9 C4 108.9(12)
C8 C7 C6 110.1(14)
C14 C13 C12 118(2)
C5 C6 C7 109.1(15)
C21 C20 C19 122(2)

loop_
_geom_bond_atom_site_label_1
_geom_bond_atom_site_label_2
_geom_bond_distance
Cl1 C14 1.732(19)
O1 C3 1.299(17)
O1 C4 1.52(2)
O2 C4 1.31(2)
N1 C1 1.34(2)
N1 N2 1.418(18)
C2 C1 1.371(19)
C2 C3 1.38(2)
C2 C10 1.55(2)
C3 N2 1.321(19)
N2 C17 1.44(2)
C4 C9 1.56(2)
C4 C5 1.60(2)
C17 C22 1.38(2)
C17 C18 1.43(2)
C1 C23 1.51(2)
C14 C13 1.34(3)
C14 C15 1.36(3)
C22 C21 1.36(3)
C11 C16 1.32(2)
C11 C12 1.39(2)
C11 C10 1.538(19)
C18 C19 1.31(2)
C8 C7 1.53(3)
C8 C9 1.54(2)
C10 C9 1.56(2)
C21 C20 1.33(3)
C12 C13 1.42(3)
C16 C15 1.40(2)
C19 C20 1.38(2)
C5 C6 1.48(3)
C7 C6 1.59(2)
